data_4021924
loop_
_publ_author_name
'Joydev K. Laha'
'Chinnasamy Muthiah'
'Masahiko Taniguchi'
'Jonathan S. Lindsey'

_publ_contact_author_email jlindsey@ncsu.edu
_publ_contact_author_fax 919-513-2830
_publ_contact_author_name 'Jonathan S. Lindsey'
_publ_contact_author_phone 919-515-6406
_publ_section_title
;
 A New Route for Installing the Isocyclic Ring on Chlorins
 Yielding 13^1^-Oxophorbines
;
_journal_name_full 'Journal of Organic Chemistry'
_journal_page_first 7049
_journal_page_last 7052
_journal_paper_doi 10.1021/jo0608265
_journal_volume 71
_journal_year 2006
_chemical_formula_moiety 'C40 H36 Cu N4 O '
_chemical_formula_sum 'C40 H36 Cu N4 O'
_chemical_formula_weight 652.29
_space_group_IT_number 15
_symmetry_cell_setting monoclinic
_symmetry_space_group_name_Hall '-C 2yc'
_symmetry_space_group_name_H-M 'C 1 2/c 1'
_cell_angle_alpha 90.0
_cell_angle_beta 102.0227(7)
_cell_angle_gamma 90.0
_cell_formula_units_Z 8
_cell_length_a 36.6969(5)
_cell_length_b 11.5239(2)
_cell_length_c 15.7065(2)
_cell_measurement_reflns_used 7257
_cell_measurement_temperature 110
_cell_measurement_theta_max 24.98
_cell_measurement_theta_min 2.27
_cell_volume 6496.45(17)
_computing_cell_refinement SAINT+
_computing_data_collection 'Bruker-Nonius Apex2'
_computing_data_reduction SAINT+
_computing_molecular_graphics NRCVAX
_computing_publication_material 'NRCVAX TABLES Jan 94 Version'
_computing_structure_refinement 'NRCVAX LSTSQ'
_computing_structure_solution SIR92
_diffrn_ambient_temperature 110
_diffrn_measurement_device 'Other           '
_diffrn_measurement_method 'Omega scan b/P/b        '
_diffrn_radiation_monochromator graphite
_diffrn_radiation_source 'xray tube'
_diffrn_radiation_type 'Molybdenum K\a'
_diffrn_radiation_wavelength .71073
_diffrn_reflns_av_R_equivalents .036
_diffrn_reflns_limit_h_max 50
_diffrn_reflns_limit_h_min -51
_diffrn_reflns_limit_k_max 16
_diffrn_reflns_limit_k_min 0
_diffrn_reflns_limit_l_max 22
_diffrn_reflns_limit_l_min 0
_diffrn_reflns_number 90565
_diffrn_reflns_theta_max 29.94
_diffrn_reflns_theta_min 1.00
_exptl_absorpt_coefficient_mu .71
_exptl_absorpt_correction_T_max 1.0000
_exptl_absorpt_correction_T_min 0.9126
_exptl_absorpt_correction_type empirical
_exptl_absorpt_process_details SADABS
_exptl_crystal_colour green
_exptl_crystal_density_diffrn 1.334
_exptl_crystal_description prism
_exptl_crystal_F_000 2732.12
_exptl_crystal_size_max .36
_exptl_crystal_size_mid .20
_exptl_crystal_size_min .06
_refine_diff_density_max .53
_refine_diff_density_min -.41
_refine_ls_extinction_method none
_refine_ls_goodness_of_fit_obs 2.07
_refine_ls_hydrogen_treatment contstr
_refine_ls_matrix_type full
_refine_ls_number_parameters 415
_refine_ls_number_reflns 7876
_refine_ls_R_factor_all .070
_refine_ls_R_factor_obs .054
_refine_ls_shift/esd_max .001
_refine_ls_structure_factor_coef F
_refine_ls_weighting_details '1/(\s^2^(F)+ .0002F^2^) '
_refine_ls_weighting_scheme sigma
_refine_ls_wR_factor_all .147
_refine_ls_wR_factor_obs .055
_reflns_number_observed 7899
_reflns_number_total 9405
_reflns_observed_criterion 'Inet > 1.0\s(Inet)'
_cod_data_source_file jo0608265si20060420_021307.cif
_cod_original_sg_symbol_H-M 'C 2/c'
_cod_original_formula_sum 'C40 H36 Cu N4 O '
_cod_database_code 4021924

loop_
_symmetry_equiv_pos_as_xyz
x,y,z
-x,-y,-z
1/2+x,1/2+y,z
1/2-x,1/2-y,-z
-x,y,1/2-z
x,-y,1/2+z
1/2-x,1/2+y,1/2-z
1/2+x,1/2-y,1/2+z

loop_
_atom_site_label
_atom_site_fract_x
_atom_site_fract_y
_atom_site_fract_z
_atom_site_U_iso_or_equiv
_atom_site_adp_type
_atom_site_type_symbol
Cu1 .340379(6) .16865(2) .615106(15) .01683(12) Uani Cu
N21 .33483(4) .03696(14) .69305(10) .0180(8) Uani N
N22 .38251(4) .22944(14) .70588(10) .0186(8) Uani N
N23 .34623(5) .30016(14) .53673(10) .0184(8) Uani N
N24 .29722(4) .10667(14) .52371(10) .0178(8) Uani N
C1 .31253(6) -.05801(17) .67199(13) .0204(11) Uani C
C2 .31839(6) -.13984(18) .74220(13) .0236(11) Uani C
C3 .34397(6) -.09333(18) .80712(13) .0229(11) Uani C
C4 .35474(5) .01691(17) .77757(12) .0187(10) Uani C
C5 .38179(5) .08841(17) .82398(12) .0189(10) Uani C
C6 .39501(6) .18865(17) .78944(13) .0195(10) Uani C
C7 .42483(6) .25908(18) .83476(13) .0229(11) Uani C
C8 .43123(6) .34190(18) .77827(14) .0239(11) Uani C
C9 .40499(5) .32437(17) .69834(13) .0192(10) Uani C
C10 .40228(5) .39435(17) .62494(13) .0188(10) Uani C
C11 .37472(5) .38328(18) .55024(13) .0193(10) Uani C
C12 .36989(6) .45951(18) .47779(13) .0213(10) Uani C
C13 .33838(5) .42661(17) .41980(13) .0189(10) Uani C
C14 .32396(5) .32614(16) .45818(12) .0170(9) Uani C
C15 .29153(5) .26574(18) .41992(12) .0193(10) Uani C
C16 .28019(5) .16379(17) .44882(12) .0176(9) Uani C
C17 .24723(5) .09739(18) .40035(13) .0217(10) Uani C
C18 .25352(5) -.02548(17) .43882(13) .0189(10) Uani C
C19 .28038(5) .00090(17) .52495(13) .0192(10) Uani C
C20 .28761(6) -.07533(17) .59287(13) .0217(11) Uani C
C21 .39949(6) .05528(18) .91561(13) .0207(11) Uani C
C22 .38190(6) .07580(20) .98392(14) .0271(12) Uani C
C23 .39889(6) .0456(2) 1.06841(14) .0305(12) Uani C
C24 .43373(6) -.00535(19) 1.08715(13) .0274(12) Uani C
C25 .45103(6) -.02735(19) 1.01857(14) .0293(12) Uani C
C26 .43448(6) .00309(19) .93408(13) .0283(12) Uani C
C27 .45246(7) -.0361(2) 1.17886(14) .0368(13) Uani C
C28 .43051(5) .48942(17) .62724(13) .0201(10) Uani C
C29 .46511(6) .46338(18) .60736(13) .0217(10) Uani C
C30 .49091(6) .55204(19) .60817(14) .0243(11) Uani C
C31 .48347(6) .66540(18) .62913(13) .0250(11) Uani C
C32 .44934(6) .68874(18) .64900(15) .0278(12) Uani C
C33 .42263(6) .60285(19) .64956(14) .0253(11) Uani C
C34 .47443(6) .34029(18) .58584(16) .0298(12) Uani C
C35 .51131(7) .76087(20) .62827(15) .0334(13) Uani C
C36 .38628(7) .6345(2) .67393(20) .0440(17) Uani C
C37 .32204(6) .48185(19) .33600(14) .0245(11) Uani C
C38 .33447(7) .6038(2) .32265(16) .0401(14) Uani C
O1 .29947(5) .43386(14) .27992(10) .0378(9) Uani O
C39 .21770(6) -.08401(18) .44975(13) .0235(11) Uani C
C40 .27400(6) -.10213(19) .38389(13) .0239(11) Uani C
H2 .306 -.214 .743 .0338 Uiso H
H3 .355 -.125 .863 .0329 Uiso H
H7 .438 .246 .894 .0319 Uiso H
H8 .449 .403 .788 .0328 Uiso H
H12 .386 .523 .469 .0314 Uiso H
H15 .277 .294 .366 .0287 Uiso H
H17a .225 .132 .413 .0311 Uiso H
H17b .245 .097 .339 .0311 Uiso H
H20 .275 -.149 .591 .0318 Uiso H
H22 .358 .112 .973 .0371 Uiso H
H23 .387 .067 1.115 .0409 Uiso H
H25 .476 -.060 1.034 .0381 Uiso H
H26 .447 -.007 .887 .0385 Uiso H
H27a .479 -.040 1.178 .0456 Uiso H
H27b .444 .011 1.222 .0456 Uiso H
H27c .446 -.113 1.195 .0456 Uiso H
H30 .516 .536 .601 .0340 Uiso H
H32 .442 .767 .659 .0370 Uiso H
H34a .454 .305 .547 .0406 Uiso H
H34b .495 .338 .556 .0406 Uiso H
H34c .480 .303 .642 .0406 Uiso H
H35a .535 .732 .624 .0434 Uiso H
H35b .502 .817 .584 .0434 Uiso H
H35c .513 .804 .681 .0434 Uiso H
H36a .387 .712 .696 .0550 Uiso H
H36b .364 .645 .629 .0550 Uiso H
H36c .378 .568 .702 .0550 Uiso H
H38a .361 .597 .328 .0484 Uiso H
H38b .323 .626 .264 .0484 Uiso H
H38c .323 .655 .358 .0484 Uiso H
H39a .206 -.039 .487 .0334 Uiso H
H39b .202 -.087 .393 .0334 Uiso H
H39c .225 -.158 .476 .0334 Uiso H
H40a .296 -.065 .374 .0334 Uiso H
H40b .281 -.175 .411 .0334 Uiso H
H40c .258 -.120 .330 .0334 Uiso H

loop_
_atom_site_aniso_label
_atom_site_aniso_U_11
_atom_site_aniso_U_22
_atom_site_aniso_U_33
_atom_site_aniso_U_12
_atom_site_aniso_U_13
_atom_site_aniso_U_23
_atom_site_aniso_type_symbol
Cu1 .01846(14) .01566(15) .01575(13) -.00194(10) .00212(10) -.00038(10) Cu
N21 .0200(9) .0180(9) .0155(8) -.0017(7) .0025(7) -.0005(7) N
N22 .0194(9) .0171(10) .0190(8) -.0024(7) .0032(7) -.0007(7) N
N23 .0184(9) .0183(9) .0174(8) -.0019(7) .0013(7) -.0001(7) N
N24 .0191(9) .0176(10) .0168(8) -.0018(7) .0036(7) -.0008(7) N
C1 .0245(11) .0178(11) .0195(10) -.0010(9) .0060(9) -.0006(8) C
C2 .0310(12) .0194(12) .0210(11) -.0051(9) .0070(10) .0015(9) C
C3 .0291(12) .0207(12) .0189(10) .0003(9) .0048(10) .0039(9) C
C4 .0220(10) .0196(11) .0156(9) .0020(9) .0063(9) .0005(8) C
C5 .0212(10) .0190(11) .0166(10) .0034(9) .0043(9) -.0008(8) C
C6 .0197(10) .0200(12) .0181(10) .0004(8) .0023(9) -.0016(8) C
C7 .0233(11) .0232(13) .0193(10) -.0023(9) -.0028(9) -.0008(9) C
C8 .0212(11) .0230(13) .0243(11) -.0045(9) -.0027(9) -.0006(9) C
C9 .0185(10) .0166(11) .0210(10) -.0009(8) .0006(9) -.0006(8) C
C10 .0185(10) .0156(11) .0217(10) -.0016(8) .0026(9) -.0011(8) C
C11 .0191(10) .0169(11) .0213(10) -.0028(9) .0028(9) -.0003(9) C
C12 .0229(11) .0187(12) .0227(10) -.0028(9) .0059(9) .0022(9) C
C13 .0203(10) .0164(11) .0194(10) -.0011(9) .0027(9) -.0009(8) C
C14 .0190(10) .0148(11) .0170(9) .0014(8) .0033(8) -.0027(8) C
C15 .0192(10) .0210(12) .0160(9) .0013(9) .0000(9) -.0012(8) C
C16 .0173(10) .0185(11) .0160(9) .0011(8) .0015(8) -.0038(8) C
C17 .0187(10) .0246(12) .0200(10) -.0033(9) .0002(9) -.0016(9) C
C18 .0186(10) .0175(11) .0197(10) -.0042(9) .0023(9) -.0043(8) C
C19 .0186(10) .0196(11) .0191(10) -.0014(9) .0036(9) -.0053(8) C
C20 .0275(11) .0169(11) .0210(10) -.0079(9) .0056(9) -.0023(8) C
C21 .0246(11) .0192(11) .0170(10) -.0020(9) .0017(9) .0005(8) C
C22 .0230(11) .0353(14) .0229(11) -.0049(10) .0047(10) -.0026(10) C
C23 .0328(13) .0405(15) .0195(11) -.0114(11) .0079(10) -.0032(10) C
C24 .0387(13) .0224(13) .0185(10) -.0112(10) -.0002(10) .0025(9) C
C25 .0346(13) .0247(13) .0251(11) .0068(10) -.0017(11) .0036(9) C
C26 .0361(13) .0299(14) .0193(10) .0069(11) .0069(10) .0002(9) C
C27 .0448(15) .0409(16) .0211(11) -.0087(12) -.0013(11) .0061(10) C
C28 .0205(10) .0166(11) .0211(10) -.0037(9) -.0002(9) .0035(8) C
C29 .0232(11) .0183(12) .0210(10) -.0028(9) -.0010(9) .0032(8) C
C30 .0201(11) .0253(13) .0266(11) -.0009(9) .0025(10) .0067(9) C
C31 .0273(12) .0252(13) .0201(10) -.0084(10) -.0002(10) .0038(9) C
C32 .0295(12) .0182(12) .0333(13) -.0048(9) .0009(11) -.0007(9) C
C33 .0220(11) .0208(12) .0313(12) -.0042(9) .0015(10) -.0007(9) C
C34 .0266(12) .0239(13) .0414(14) -.0021(10) .0125(11) -.0034(10) C
C35 .0412(14) .0262(14) .0329(13) -.0147(11) .0081(12) -.0027(10) C
C36 .0293(14) .0248(14) .081(2) -.0026(11) .0184(15) -.0105(14) C
C37 .0261(12) .0245(13) .0227(11) -.0017(10) .0045(10) .0020(9) C
C38 .0464(16) .0351(16) .0338(13) -.0103(12) -.0028(12) .0169(11) C
O1 .0444(10) .0349(10) .0272(8) -.0088(8) -.0085(8) .0085(7) O
C39 .0218(11) .0241(12) .0242(11) -.0044(9) .0036(10) -.0048(9) C
C40 .0233(11) .0255(13) .0214(11) -.0026(9) .0011(9) -.0022(9) C

loop_
_atom_type_symbol
_atom_type_scat_dispersion_real
_atom_type_scat_dispersion_imag
_atom_type_scat_source
C .003 .002 'International Tables Vol. IV Table 2.2B'
H .000 .000 'International Tables Vol. IV Table 2.2B'
Cu .320 1.265 'International Tables Vol. IV Table 2.2B'
N .006 .003 'International Tables Vol. IV Table 2.2B'
O .011 .006 'International Tables Vol. IV Table 2.2B'

loop_
_geom_angle_atom_site_label_1
_geom_angle_atom_site_label_2
_geom_angle_atom_site_label_3
_geom_angle
N21 Cu1 N22 89.51(7)
N21 Cu1 N23 179.61(7)
N21 Cu1 N24 90.12(6)
N22 Cu1 N23 90.41(7)
N22 Cu1 N24 179.43(6)
N23 Cu1 N24 89.96(7)
Cu1 N21 C1 126.59(13)
Cu1 N21 C4 127.77(13)
C1 N21 C4 105.45(16)
Cu1 N22 C6 127.85(13)
Cu1 N22 C9 126.84(13)
C6 N22 C9 105.29(16)
Cu1 N23 C11 126.85(13)
Cu1 N23 C14 127.20(13)
C11 N23 C14 105.94(16)
Cu1 N24 C16 125.65(13)
Cu1 N24 C19 126.19(13)
C16 N24 C19 108.15(16)
N21 C1 C2 110.78(17)
N21 C1 C20 125.39(18)
C2 C1 C20 123.83(18)
C1 C2 C3 106.88(18)
C1 C2 H2 126.9(2)
C3 C2 H2 126.2(2)
C2 C3 C4 107.64(18)
C2 C3 H3 129.3(2)
C4 C3 H3 123.0(2)
N21 C4 C3 109.23(17)
N21 C4 C5 125.58(18)
C3 C4 C5 125.12(18)
C4 C5 C6 123.83(18)
C4 C5 C21 118.44(18)
C6 C5 C21 117.67(18)
N22 C6 C5 125.06(18)
N22 C6 C7 110.42(17)
C5 C6 C7 124.43(18)
C6 C7 C8 107.05(18)
C6 C7 H7 124.7(2)
C8 C7 H7 128.3(2)
C7 C8 C9 107.36(18)
C7 C8 H8 128.8(2)
C9 C8 H8 123.9(2)
N22 C9 C8 109.86(17)
N22 C9 C10 125.78(18)
C8 C9 C10 124.35(18)
C9 C10 C11 124.10(18)
C9 C10 C28 118.16(17)
C11 C10 C28 117.72(17)
N23 C11 C10 125.52(18)
N23 C11 C12 109.70(17)
C10 C11 C12 124.68(18)
C11 C12 C13 108.03(17)
C11 C12 H12 127.44(20)
C13 C12 H12 124.53(20)
C12 C13 C14 105.94(17)
C12 C13 C37 127.28(18)
C14 C13 C37 126.78(18)
N23 C14 C13 110.38(16)
N23 C14 C15 125.05(18)
C13 C14 C15 124.56(18)
C14 C15 C16 125.40(18)
C14 C15 H15 119.03(19)
C16 C15 H15 115.42(19)
N24 C16 C15 125.67(18)
N24 C16 C17 111.36(17)
C15 C16 C17 122.96(18)
C16 C17 C18 103.37(16)
C16 C17 H17a 107.85(18)
C16 C17 H17b 112.99(18)
C18 C17 H17a 111.14(18)
C18 C17 H17b 111.81(18)
H17a C17 H17b 109.51(19)
C17 C18 C19 100.43(15)
C17 C18 C39 113.01(17)
C17 C18 C40 111.08(16)
C19 C18 C39 113.71(16)
C19 C18 C40 108.08(16)
C39 C18 C40 110.14(16)
N24 C19 C18 111.97(17)
N24 C19 C20 124.73(18)
C18 C19 C20 123.23(18)
C1 C20 C19 126.06(18)
C1 C20 H20 111.85(19)
C19 C20 H20 122.08(20)
C5 C21 C22 121.47(18)
C5 C21 C26 120.41(18)
C22 C21 C26 118.12(19)
C21 C22 C23 120.6(2)
C21 C22 H22 120.0(2)
C23 C22 H22 119.4(2)
C22 C23 C24 121.44(20)
C22 C23 H23 118.8(2)
C24 C23 H23 119.5(2)
C23 C24 C25 117.81(19)
C23 C24 C27 121.5(2)
C25 C24 C27 120.7(2)
C24 C25 C26 121.3(2)
C24 C25 H25 115.7(2)
C26 C25 H25 122.9(2)
C21 C26 C25 120.69(19)
C21 C26 H26 118.19(20)
C25 C26 H26 121.0(2)
C24 C27 H27a 104.85(20)
C24 C27 H27b 113.1(2)
C24 C27 H27c 112.5(2)
H27a C27 H27b 119.2(2)
H27a C27 H27c 104.9(2)
H27b C27 H27c 102.1(2)
C10 C28 C29 119.36(18)
C10 C28 C33 120.65(18)
C29 C28 C33 119.99(18)
C28 C29 C30 119.15(19)
C28 C29 C34 120.50(18)
C30 C29 C34 120.35(19)
C29 C30 C31 121.74(19)
C29 C30 H30 121.0(2)
C31 C30 H30 116.8(2)
C30 C31 C32 118.05(19)
C30 C31 C35 121.26(20)
C32 C31 C35 120.68(20)
C31 C32 C33 122.40(20)
C31 C32 H32 120.9(2)
C33 C32 H32 116.6(2)
C28 C33 C32 118.64(19)
C28 C33 C36 122.00(19)
C32 C33 C36 119.35(20)
C29 C34 H34a 110.49(20)
C29 C34 H34b 111.52(19)
C29 C34 H34c 102.92(19)
H34a C34 H34b 106.0(2)
H34a C34 H34c 112.2(2)
H34b C34 H34c 113.9(2)
C31 C35 H35a 112.9(2)
C31 C35 H35b 111.4(2)
C31 C35 H35c 106.75(20)
H35a C35 H35b 111.9(2)
H35a C35 H35c 110.3(2)
H35b C35 H35c 103.1(2)
C33 C36 H36a 110.7(2)
C33 C36 H36b 119.4(3)
C33 C36 H36c 107.4(2)
H36a C36 H36b 96.4(2)
H36a C36 H36c 124.6(3)
H36b C36 H36c 98.3(2)
C13 C37 C38 116.69(19)
C13 C37 O1 122.87(19)
C38 C37 O1 120.44(19)
C37 C38 H38a 104.3(2)
C37 C38 H38b 107.3(2)
C37 C38 H38c 107.8(2)
H38a C38 H38b 108.9(2)
H38a C38 H38c 123.7(3)
H38b C38 H38c 104.0(2)
C18 C39 H39a 110.79(18)
C18 C39 H39b 106.01(18)
C18 C39 H39c 106.16(18)
H39a C39 H39b 109.01(20)
H39a C39 H39c 109.6(2)
H39b C39 H39c 115.2(2)
C18 C40 H40a 110.98(19)
C18 C40 H40b 112.16(18)
C18 C40 H40c 109.52(18)
H40a C40 H40b 107.37(20)
H40a C40 H40c 111.0(2)
H40b C40 H40c 105.7(2)

loop_
_geom_bond_atom_site_label_1
_geom_bond_atom_site_label_2
_geom_bond_distance
Cu1 N21 1.9867(16)
Cu1 N22 1.9990(16)
Cu1 N23 1.9921(16)
Cu1 N24 2.0327(16)
N21 C1 1.365(3)
N21 C4 1.395(2)
N22 C6 1.379(3)
N22 C9 1.390(3)
N23 C11 1.401(3)
N23 C14 1.364(3)
N24 C16 1.379(3)
N24 C19 1.369(3)
C1 C2 1.433(3)
C1 C20 1.395(3)
C2 C3 1.345(3)
C2 H2 .960(2)
C3 C4 1.436(3)
C3 H3 .9600(20)
C4 C5 1.376(3)
C5 C6 1.405(3)
C5 C21 1.500(3)
C6 C7 1.428(3)
C7 C8 1.356(3)
C7 H7 .960(2)
C8 C9 1.429(3)
C8 H8 .960(2)
C9 C10 1.393(3)
C10 C11 1.386(3)
C10 C28 1.503(3)
C11 C12 1.419(3)
C12 C13 1.368(3)
C12 H12 .9600(20)
C13 C14 1.455(3)
C13 C37 1.472(3)
C14 C15 1.401(3)
C15 C16 1.356(3)
C15 H15 .9600(19)
C16 C17 1.498(3)
C17 C18 1.538(3)
C17 H17a .960(2)
C17 H17b .9600(20)
C18 C19 1.529(3)
C18 C39 1.518(3)
C18 C40 1.536(3)
C19 C20 1.365(3)
C20 H20 .9600(19)
C21 C22 1.383(3)
C21 C26 1.393(3)
C22 C23 1.388(3)
C22 H22 .960(2)
C23 C24 1.382(3)
C23 H23 .960(2)
C24 C25 1.383(3)
C24 C27 1.504(3)
C25 C26 1.385(3)
C25 H25 .960(2)
C26 H26 .960(2)
C27 H27a .960(3)
C27 H27b .960(3)
C27 H27c .960(2)
C28 C29 1.402(3)
C28 C33 1.399(3)
C29 C30 1.391(3)
C29 C34 1.514(3)
C30 C31 1.388(3)
C30 H30 .960(2)
C31 C32 1.379(3)
C31 C35 1.503(3)
C32 C33 1.394(3)
C32 H32 .960(2)
C33 C36 1.507(3)
C34 H34a .960(2)
C34 H34b .960(2)
C34 H34c .960(2)
C35 H35a .960(2)
C35 H35b .960(2)
C35 H35c .960(2)
C36 H36a .960(2)
C36 H36b .960(3)
C36 H36c .960(3)
C37 C38 1.505(3)
C37 O1 1.210(3)
C38 H38a .960(3)
C38 H38b .960(2)
C38 H38c .960(3)
C39 H39a .960(2)
C39 H39b .960(2)
C39 H39c .960(2)
C40 H40a .960(2)
C40 H40b .960(2)
C40 H40c .960(2)
